data_1008030
loop_
_publ_author_name
'Coing-Boyat, J.'
'Averbuch-Pouchot, M. T.'
'Guitel, J. C.'

_publ_section_title
;
 Structure cristalline du polyphosphate de Baryum \g: Ba(PO~3~)~2~\g
;
_journal_coden_ASTM ACBCAR
_journal_issue 9
_journal_name_full 'Acta Crystallographica B (24,1968-38,1982)'
_journal_page_first 2689
_journal_page_last 2692
_journal_paper_doi 10.1107/S0567740878009024
_journal_volume 34
_journal_year 1978
_chemical_formula_structural 'Ba (P O3)2'
_chemical_formula_sum 'Ba O6 P2'
_chemical_name_systematic 'Barium catena-phosphate - \g'
_space_group_IT_number 14
_symmetry_cell_setting monoclinic
_symmetry_Int_Tables_number 14
_symmetry_space_group_name_Hall '-P 2yn'
_symmetry_space_group_name_H-M 'P 1 21/n 1'
_cell_angle_alpha 90
_cell_angle_beta 94.75(5)
_cell_angle_gamma 90
_cell_formula_units_Z 4
_cell_length_a 9.695(3)
_cell_length_b 6.906(3)
_cell_length_c 7.522(3)
_cell_volume 501.9
_refine_ls_R_factor_all 0.033
_cod_database_code 1008030

loop_
_symmetry_equiv_pos_as_xyz
x,y,z
1/2+x,1/2-y,1/2+z
-x,-y,-z
1/2-x,1/2+y,1/2-z

loop_
_atom_site_label
_atom_site_type_symbol
_atom_site_symmetry_multiplicity
_atom_site_Wyckoff_symbol
_atom_site_fract_x
_atom_site_fract_y
_atom_site_fract_z
_atom_site_occupancy
_atom_site_attached_hydrogens
_atom_site_calc_flag
Ba1 Ba2+ 4 f 0.33374 0.40293 0.64267(5) 1. 0 d
P1 P5+ 4 f 0.4220(2) 0.2053(3) 0.1286(2) 1. 0 d
P2 P5+ 4 f 0.1638(2) 0.3939(3) 0.1206(3) 1. 0 d
O1 O2- 4 f 0.3985(5) -0.0020(7) 0.2166(7) 1. 0 d
O2 O2- 4 f 0.3146(5) 0.3422(7) 0.2222(7) 1. 0 d
O3 O2- 4 f 0.0873(5) 0.2097(7) 0.0848(7) 1. 0 d
O4 O2- 4 f 0.3721(5) 0.1845(7) -0.0630(6) 1. 0 d
O5 O2- 4 f 0.3181(6) 0.0297(8) 0.5272(7) 1. 0 d
O6 O2- 4 f 0.0643(5) 0.2232(8) 0.6756(7) 1. 0 d

loop_
_atom_type_symbol
_atom_type_oxidation_number
Ba2+ 2.000
P5+ 5.000
O2- -2.000
